data_2211539
loop_
_publ_author_name
'Zhang, Xian-Fa'
'Gao, Shan'
'Huo, Li-Hua'
'Zhao, Hui'

_publ_section_title
;A three-dimensional porous cadmium(II) coordination polymer:
 poly[[(pyridine-\k<i>N</i>)cadmium(II)]-\m~3~-imidazole-4,5-dicarboxylato-\k^6^<i>N</i>,<i>O</i>:<i>N</i>',<i>O</i>':<i>O</i>',<i>O</i>'']
;
_journal_coeditor_code NG2143
_journal_issue 12
_journal_name_full 'Acta Crystallographica Section E'
_journal_page_first m3233
_journal_page_last m3235
_journal_paper_doi 10.1107/S1600536806045569
_journal_volume 62
_journal_year 2006
_chemical_formula_iupac '[Cd (C5 H2 N2 O4) (C5 H5 N)]'
_chemical_formula_moiety 'C10 H7 Cd N3 O4'
_chemical_formula_sum 'C10 H7 Cd N3 O4'
_chemical_formula_weight 345.60
_chemical_name_systematic
;
poly[[(pyridine-\kN)cadmium(II)]-\m~3~-imidazole-4,5-dicarboxylato-
\k^6^N,O:N',O':O',O'']
;
_space_group_IT_number 161
_symmetry_cell_setting hexagonal
_symmetry_space_group_name_Hall 'R 3 -2"c'
_symmetry_space_group_name_H-M 'R 3 c :H'
_atom_sites_solution_hydrogens geom
_atom_sites_solution_primary direct
_atom_sites_solution_secondary difmap
_cell_angle_alpha 90.00
_cell_angle_beta 90.00
_cell_angle_gamma 120.00
_cell_formula_units_Z 18
_cell_length_a 21.112(3)
_cell_length_b 21.112(3)
_cell_length_c 13.953(3)
_cell_measurement_reflns_used 16314
_cell_measurement_temperature 295(2)
_cell_measurement_theta_max 27.46
_cell_measurement_theta_min 3.13
_cell_volume 5385.9(16)
_computing_cell_refinement RAPID-AUTO
_computing_data_collection 'RAPID-AUTO (Rigaku Corporation, 1998)'
_computing_data_reduction 'CrystalStructure (Rigaku/MSC, 2002)'
_computing_molecular_graphics 'ORTEPII (Johnson, 1976)'
_computing_publication_material SHELXL97
_computing_structure_refinement 'SHELXL97 (Sheldrick, 1997)'
_computing_structure_solution 'SHELXS97 (Sheldrick, 1997)'
_diffrn_ambient_temperature 295(2)
_diffrn_detector_area_resol_mean 10
_diffrn_measured_fraction_theta_full 0.999
_diffrn_measured_fraction_theta_max 0.999
_diffrn_measurement_device_type 'Rigaku R-AXIS RAPID'
_diffrn_measurement_method \w
_diffrn_radiation_monochromator graphite
_diffrn_radiation_source 'fine-focus sealed tube'
_diffrn_radiation_type MoK\a
_diffrn_radiation_wavelength 0.71073
_diffrn_reflns_av_R_equivalents 0.0152
_diffrn_reflns_av_sigmaI/netI 0.0116
_diffrn_reflns_limit_h_max 27
_diffrn_reflns_limit_h_min -27
_diffrn_reflns_limit_k_max 27
_diffrn_reflns_limit_k_min -27
_diffrn_reflns_limit_l_max 16
_diffrn_reflns_limit_l_min -18
_diffrn_reflns_number 16748
_diffrn_reflns_theta_full 27.46
_diffrn_reflns_theta_max 27.46
_diffrn_reflns_theta_min 3.13
_diffrn_standards_decay_% 0
_diffrn_standards_interval_count 0
_diffrn_standards_interval_time 0
_diffrn_standards_number 0
_exptl_absorpt_coefficient_mu 1.834
_exptl_absorpt_correction_T_max 0.705
_exptl_absorpt_correction_T_min 0.582
_exptl_absorpt_correction_type multi-scan
_exptl_absorpt_process_details '(ABSCOR; Higashi, 1995)'
_exptl_crystal_colour colorless
_exptl_crystal_density_diffrn 1.918
_exptl_crystal_density_method 'not measured'
_exptl_crystal_description prism
_exptl_crystal_F_000 3024
_exptl_crystal_size_max 0.37
_exptl_crystal_size_mid 0.25
_exptl_crystal_size_min 0.19
_refine_diff_density_max 0.370
_refine_diff_density_min -0.213
_refine_ls_abs_structure_details 'Flack (1983), 1353 Friedel pairs'
_refine_ls_abs_structure_Flack -0.003(19)
_refine_ls_extinction_method none
_refine_ls_goodness_of_fit_ref 1.027
_refine_ls_hydrogen_treatment mixed
_refine_ls_matrix_type full
_refine_ls_number_parameters 166
_refine_ls_number_reflns 2687
_refine_ls_number_restraints 2
_refine_ls_restrained_S_all 1.027
_refine_ls_R_factor_all 0.0158
_refine_ls_R_factor_gt 0.0150
_refine_ls_shift/su_max 0.002
_refine_ls_shift/su_mean 0.000
_refine_ls_structure_factor_coef Fsqd
_refine_ls_weighting_details 'calc w=1/[\s^2^(Fo^2^)+(0.0269P)^2^+1.8634P] where P=(Fo^2^+2Fc^2^)/3'
_refine_ls_weighting_scheme calc
_refine_ls_wR_factor_gt 0.0390
_refine_ls_wR_factor_ref 0.0393
_reflns_number_gt 2595
_reflns_number_total 2687
_reflns_threshold_expression I>2\s(I)
_cod_data_source_file ng2143.cif
_cod_data_source_block I
_cod_original_sg_symbol_H-M 'R 3 c'
_cod_database_code 2211539
_cod_database_fobs_code 2211539

loop_
_symmetry_equiv_pos_as_xyz
'x, y, z'
'-y, x-y, z'
'-x+y, -x, z'
'-y, -x, z+1/2'
'-x+y, y, z+1/2'
'x, x-y, z+1/2'
'x+2/3, y+1/3, z+1/3'
'-y+2/3, x-y+1/3, z+1/3'
'-x+y+2/3, -x+1/3, z+1/3'
'-y+2/3, -x+1/3, z+5/6'
'-x+y+2/3, y+1/3, z+5/6'
'x+2/3, x-y+1/3, z+5/6'
'x+1/3, y+2/3, z+2/3'
'-y+1/3, x-y+2/3, z+2/3'
'-x+y+1/3, -x+2/3, z+2/3'
'-y+1/3, -x+2/3, z+7/6'
'-x+y+1/3, y+2/3, z+7/6'
'x+1/3, x-y+2/3, z+7/6'

loop_
_atom_site_type_symbol
_atom_site_label
_atom_site_fract_x
_atom_site_fract_y
_atom_site_fract_z
_atom_site_U_iso_or_equiv
_atom_site_adp_type
_atom_site_calc_flag
_atom_site_refinement_flags
_atom_site_occupancy
Cd Cd1 0.077304(7) 0.412991(7) 0.615812(19) 0.03363(5) Uani d . 1
N N1 0.11469(10) 0.34803(11) 0.53457(14) 0.0379(4) Uani d . 1
N N2 0.17296(10) 0.29044(10) 0.48520(13) 0.0371(4) Uani d . 1
N N3 0.19125(12) 0.46975(10) 0.69550(16) 0.0417(5) Uani d . 1
O O1 0.15089(12) 0.20517(11) 0.32829(16) 0.0564(5) Uani d . 1
O O2 0.07028(12) 0.22991(14) 0.26518(14) 0.0656(5) Uani d D 1
O O3 0.00960(10) 0.30086(11) 0.31765(14) 0.0548(4) Uani d . 1
O O4 0.00348(13) 0.36086(11) 0.44220(19) 0.0525(4) Uani d . 1
C C1 0.16596(15) 0.33062(17) 0.55277(15) 0.0416(6) Uani d . 1
C C2 0.11559(12) 0.23634(14) 0.33282(16) 0.0425(5) Uani d . 1
C C3 0.12236(11) 0.28148(11) 0.41690(14) 0.0332(4) Uani d . 1
C C4 0.08681(11) 0.31753(11) 0.44724(14) 0.0329(4) Uani d . 1
C C5 0.02935(11) 0.32785(13) 0.40086(17) 0.0402(5) Uani d . 1
C C6 0.19961(17) 0.45555(16) 0.7855(2) 0.0558(6) Uani d . 1
C C7 0.26785(19) 0.4849(2) 0.8286(3) 0.0773(10) Uani d . 1
C C8 0.32844(19) 0.5322(2) 0.7776(3) 0.0807(11) Uani d . 1
C C9 0.32065(16) 0.54645(19) 0.6842(3) 0.0705(8) Uani d . 1
C C10 0.25168(14) 0.51484(16) 0.64598(19) 0.0532(6) Uani d . 1
H H1 0.1944 0.3454 0.6080 0.050 Uiso calc R 1
H H6 0.1583 0.4248 0.8212 0.067 Uiso calc R 1
H H7 0.2722 0.4726 0.8912 0.093 Uiso calc R 1
H H8 0.3744 0.5545 0.8061 0.097 Uiso calc R 1
H H9 0.3613 0.5770 0.6473 0.085 Uiso calc R 1
H H10 0.2466 0.5252 0.5826 0.064 Uiso calc R 1
H H11 0.045(2) 0.249(2) 0.280(3) 0.098 Uiso d D 1

loop_
_atom_site_aniso_label
_atom_site_aniso_U_11
_atom_site_aniso_U_22
_atom_site_aniso_U_33
_atom_site_aniso_U_12
_atom_site_aniso_U_13
_atom_site_aniso_U_23
Cd1 0.03184(9) 0.03200(9) 0.04328(8) 0.02064(5) 0.00861(8) 0.00149(8)
N1 0.0397(9) 0.0443(10) 0.0397(9) 0.0285(8) -0.0031(8) -0.0064(8)
N2 0.0373(9) 0.0443(10) 0.0391(9) 0.0274(8) -0.0071(7) -0.0100(8)
N3 0.0397(10) 0.0406(10) 0.0465(12) 0.0214(8) -0.0010(9) -0.0053(8)
O1 0.0651(13) 0.0693(13) 0.0519(11) 0.0463(11) -0.0122(10) -0.0258(10)
O2 0.0709(13) 0.0951(16) 0.0480(10) 0.0545(12) -0.0244(9) -0.0309(11)
O3 0.0484(10) 0.0680(12) 0.0551(11) 0.0344(10) -0.0158(8) -0.0011(9)
O4 0.0503(9) 0.0615(12) 0.0647(11) 0.0421(11) 0.0090(7) 0.0146(10)
C1 0.0447(11) 0.0524(12) 0.0416(17) 0.0347(10) -0.0079(11) -0.0128(13)
C2 0.0390(11) 0.0485(13) 0.0412(11) 0.0227(10) -0.0047(9) -0.0100(9)
C3 0.0312(9) 0.0366(10) 0.0356(10) 0.0198(8) -0.0017(7) -0.0037(8)
C4 0.0311(9) 0.0341(10) 0.0362(10) 0.0182(8) 0.0007(7) 0.0018(8)
C5 0.0309(10) 0.0422(11) 0.0487(13) 0.0192(9) 0.0025(9) 0.0113(9)
C6 0.0550(16) 0.0561(15) 0.0521(15) 0.0245(13) 0.0005(12) 0.0009(12)
C7 0.071(2) 0.087(2) 0.064(2) 0.0318(19) -0.0248(15) 0.0018(17)
C8 0.0482(17) 0.079(2) 0.101(3) 0.0217(16) -0.0305(17) -0.0049(18)
C9 0.0399(14) 0.0674(19) 0.092(2) 0.0175(13) 0.0022(14) -0.0010(16)
C10 0.0431(13) 0.0558(15) 0.0529(14) 0.0190(12) 0.0030(10) -0.0007(11)

loop_
_atom_type_symbol
_atom_type_description
_atom_type_scat_dispersion_real
_atom_type_scat_dispersion_imag
_atom_type_scat_source
C C 0.0033 0.0016 'International Tables Vol C Tables 4.2.6.8 and 6.1.1.4'
H H 0.0000 0.0000 'International Tables Vol C Tables 4.2.6.8 and 6.1.1.4'
N N 0.0061 0.0033 'International Tables Vol C Tables 4.2.6.8 and 6.1.1.4'
O O 0.0106 0.0060 'International Tables Vol C Tables 4.2.6.8 and 6.1.1.4'
Cd Cd -0.8075 1.2024 'International Tables Vol C Tables 4.2.6.8 and 6.1.1.4'

loop_
_geom_angle_atom_site_label_1
_geom_angle_atom_site_label_2
_geom_angle_atom_site_label_3
_geom_angle_site_symmetry_1
_geom_angle_site_symmetry_3
_geom_angle
_geom_angle_publ_flag
N1 Cd1 N2 . 16_554 161.78(7) yes
N1 Cd1 N3 . . 88.12(7) no
N1 Cd1 O1 . 16_554 93.46(7) no
N1 Cd1 O3 . 9_455 100.63(7) no
N2 Cd1 N3 16_554 . 98.34(7) no
N2 Cd1 O1 16_554 16_554 69.71(6) no
N2 Cd1 O3 16_554 9_455 86.33(7) no
N3 Cd1 O1 . 16_554 89.47(8) no
O3 Cd1 N3 9_455 . 136.81(8) no
O3 Cd1 O1 9_455 16_554 131.38(7) no
O4 Cd1 N1 . . 67.17(8) no
O4 Cd1 N1 9_455 . 100.45(8) no
O4 Cd1 N2 . 16_554 99.68(6) no
O4 Cd1 N2 9_455 16_554 97.04(7) no
O4 Cd1 N3 9_455 . 85.94(7) no
O4 Cd1 N3 . . 146.68(6) no
O4 Cd1 O1 . 16_554 70.98(6) no
O4 Cd1 O1 9_455 16_554 165.24(7) no
O4 Cd1 O3 . 9_455 72.48(6) no
O4 Cd1 O3 9_455 9_455 50.94(7) no
O4 Cd1 O4 9_455 . 119.34(7) no
N1 C1 H1 . . 123.0 no
N1 C4 C3 . . 108.03(17) no
N1 C4 C5 . . 120.72(18) no
N2 C1 N1 . . 114.1(2) no
N2 C1 H1 . . 123.0 no
N2 C3 C2 . . 117.34(18) no
N2 C3 C4 . . 108.20(17) no
N3 C6 C7 . . 122.4(3) no
N3 C6 H6 . . 118.8 no
N3 C10 C9 . . 123.2(3) no
N3 C10 H10 . . 118.4 no
O1 C2 O2 . . 121.5(2) no
O1 C2 C3 . . 120.2(2) no
O2 C2 C3 . . 118.3(2) no
O3 C5 C4 . . 116.3(2) no
O4 C5 O3 . . 123.2(2) no
O4 C5 C4 . . 120.6(2) no
C1 N1 Cd1 . . 131.83(15) no
C1 N1 C4 . . 104.97(17) no
C1 N2 Cd1 . 10_554 136.12(15) no
C1 N2 C3 . . 104.71(17) no
C2 O1 Cd1 . 10_554 111.31(15) no
C2 O2 H11 . . 113(3) no
C3 N2 Cd1 . 10_554 118.02(13) no
C3 C4 C5 . . 131.23(19) no
C4 N1 Cd1 . . 123.18(13) no
C4 C3 C2 . . 134.42(19) no
C5 O3 Cd1 . 14_554 101.53(15) no
C6 N3 Cd1 . . 123.32(19) no
C6 N3 C10 . . 117.6(2) no
C6 C7 H7 . . 120.5 no
C7 C6 H6 . . 118.8 no
C7 C8 C9 . . 119.1(3) no
C7 C8 H8 . . 120.4 no
C8 C7 C6 . . 119.0(3) no
C8 C7 H7 . . 120.5 no
C8 C9 C10 . . 118.6(3) no
C8 C9 H9 . . 120.7 no
C9 C8 H8 . . 120.4 no
C9 C10 H10 . . 118.4 no
C10 N3 Cd1 . . 118.95(18) no
C10 C9 H9 . . 120.7 no

loop_
_geom_bond_atom_site_label_1
_geom_bond_atom_site_label_2
_geom_bond_site_symmetry_2
_geom_bond_distance
_geom_bond_publ_flag
Cd1 N1 . 2.2070(17) yes
Cd1 N2 16_554 2.2185(17) yes
Cd1 N3 . 2.361(2) yes
Cd1 O1 16_554 2.525(2) yes
Cd1 O3 9_455 2.3225(17) yes
Cd1 O4 . 2.792(2) yes
Cd1 O4 9_455 2.709(2) yes
O1 C2 . 1.218(3) yes
O2 C2 . 1.302(3) yes
O3 C5 . 1.268(3) yes
O4 C5 . 1.224(3) yes
N1 C1 . 1.330(3) no
N1 C4 . 1.366(3) no
N2 C1 . 1.325(3) no
N2 C3 . 1.372(3) no
N3 C6 . 1.323(4) no
N3 C10 . 1.340(3) no
O2 H11 . 0.84(5) no
C1 H1 . 0.9300 no
C2 C3 . 1.473(3) no
C3 C4 . 1.376(3) no
C4 C5 . 1.484(3) no
C6 C7 . 1.389(4) no
C6 H6 . 0.9300 no
C7 C8 . 1.364(5) no
C7 H7 . 0.9300 no
C8 C9 . 1.366(5) no
C8 H8 . 0.9300 no
C9 C10 . 1.370(4) no
C9 H9 . 0.9300 no
C10 H10 . 0.9300 no

loop_
_geom_hbond_atom_site_label_D
_geom_hbond_atom_site_label_H
_geom_hbond_atom_site_label_A
_geom_hbond_distance_DH
_geom_hbond_distance_HA
_geom_hbond_distance_DA
_geom_hbond_angle_DHA
_geom_hbond_publ_flag
O2 H11 O3 0.84(5) 1.69(3) 2.518(3) 168(4) yes

loop_
_geom_torsion_atom_site_label_1
_geom_torsion_atom_site_label_2
_geom_torsion_atom_site_label_3
_geom_torsion_atom_site_label_4
_geom_torsion_site_symmetry_1
_geom_torsion
_geom_torsion_publ_flag
Cd1 N1 C1 N2 . -179.48(17) no
Cd1 N1 C4 C3 . 179.65(14) no
Cd1 N1 C4 C5 . 1.0(3) no
Cd1 N2 C1 N1 10_554 167.39(17) no
Cd1 N2 C3 C2 10_554 12.2(3) no
Cd1 N2 C3 C4 10_554 -169.60(14) no
Cd1 N3 C6 C7 . 174.6(3) no
Cd1 N3 C10 C9 . -175.5(3) no
Cd1 O1 C2 O2 10_554 165.5(2) no
Cd1 O1 C2 C3 10_554 -15.7(3) no
Cd1 O3 C5 O4 14_554 -0.9(3) no
Cd1 O3 C5 C4 14_554 179.18(15) no
N1 Cd1 N3 C6 . -106.3(2) no
N1 Cd1 N3 C10 . 68.76(19) no
N1 C4 C5 O3 . 176.3(2) no
N1 C4 C5 O4 . -3.6(3) no
N2 Cd1 N1 C1 16_554 133.3(3) no
N2 Cd1 N1 C4 16_554 -45.0(3) no
N2 Cd1 N3 C6 16_554 90.8(2) no
N2 Cd1 N3 C10 16_554 -94.12(19) no
N2 C3 C4 N1 . -0.7(2) no
N2 C3 C4 C5 . 177.8(2) no
N3 Cd1 N1 C1 . 21.9(2) no
N3 Cd1 N1 C4 . -156.40(18) no
N3 C6 C7 C8 . 2.4(6) no
O1 Cd1 N1 C1 16_554 111.2(2) no
O1 Cd1 N1 C4 16_554 -67.05(19) no
O1 Cd1 N3 C6 16_554 160.2(2) no
O1 C2 C3 N2 . 4.2(3) no
O1 C2 C3 C4 . -173.4(3) no
O2 C2 C3 N2 . -176.9(2) no
O2 C2 C3 C4 . 5.4(4) no
O3 Cd1 N1 C1 9_455 -115.5(2) no
O3 Cd1 N1 C4 9_455 66.20(18) no
O3 Cd1 N3 C6 9_455 -2.8(3) no
O3 Cd1 N3 C10 9_455 172.34(18) no
O1 Cd1 N3 C10 16_554 -24.72(19) no
C1 N1 C4 C3 . 1.0(3) no
C1 N1 C4 C5 . -177.7(2) no
C1 N2 C3 C2 . -178.1(2) no
C1 N2 C3 C4 . 0.1(2) no
C2 C3 C4 N1 . 177.1(2) no
C2 C3 C4 C5 . -4.4(4) no
C3 N2 C1 N1 . 0.5(3) no
C3 C4 C5 O3 . -2.0(3) no
C3 C4 C5 O4 . 178.1(2) no
C4 N1 C1 N2 . -1.0(3) no
C6 N3 C10 C9 . -0.1(4) no
C6 C7 C8 C9 . -3.3(6) no
C7 C8 C9 C10 . 2.6(6) no
C8 C9 C10 N3 . -0.8(5) no
C10 N3 C6 C7 . -0.6(4) no
